data_7227228
loop_
_publ_author_name
'Luo, Hua-Ying'
'Li, Jin-Yu'
'Li, Yue'
'Zhang, Li'
'Li, Jin-Yao'
'jia, dianzeng'
'Xu, Guan-Cheng'

_publ_section_title
;
 Cadmium(II) complexes with 4-acyl pyrazolone derivative and co-ligands:
 crystal structure and antitumor activity
;
_journal_name_full 'RSC Adv.'
_journal_paper_doi 10.1039/C6RA23938B
_journal_year 2016
_chemical_formula_sum 'C56 H48 Cd Cl2 N10 O6 S2'
_chemical_formula_weight 1204.46
_chemical_name_systematic
; 
 ? 
;
_space_group_IT_number 14
_symmetry_cell_setting monoclinic
_symmetry_space_group_name_Hall '-P 2yn'
_symmetry_space_group_name_H-M 'P 1 21/n 1'
_atom_sites_solution_hydrogens geom
_atom_sites_solution_primary direct
_atom_sites_solution_secondary difmap
_audit_creation_method SHELXL-97
_audit_update_record
;
2016-09-25 deposited with the CCDC.
2016-12-01 downloaded from the CCDC.
;
_cell_angle_alpha 90.00
_cell_angle_beta 94.411(2)
_cell_angle_gamma 90.00
_cell_formula_units_Z 4
_cell_length_a 12.1579(14)
_cell_length_b 20.045(2)
_cell_length_c 21.961(2)
_cell_measurement_reflns_used 6960
_cell_measurement_temperature 120(2)
_cell_measurement_theta_max 27.5412
_cell_measurement_theta_min 2.6369
_cell_volume 5336.2(9)
_computing_cell_refinement 'Bruker SMART APEX II'
_computing_data_collection 'Bruker SMART APEX II'
_computing_data_reduction 'Bruker SAINT'
_computing_molecular_graphics 'Bruker SHELXTL'
_computing_publication_material 'Bruker SHELXTL'
_computing_structure_refinement 'SHELXL-97 (Sheldrick, 1997)'
_computing_structure_solution 'SHELXS-97 (Sheldrick, 1990)'
_diffrn_ambient_temperature 120(2)
_diffrn_measured_fraction_theta_full 0.962
_diffrn_measured_fraction_theta_max 0.962
_diffrn_measurement_device_type 'Bruker APEX-II CCD'
_diffrn_measurement_method 'phi and omega scans'
_diffrn_radiation_monochromator graphite
_diffrn_radiation_source 'fine-focus sealed tube'
_diffrn_radiation_type MoK\a
_diffrn_radiation_wavelength 0.71073
_diffrn_reflns_av_R_equivalents 0.0807
_diffrn_reflns_av_sigmaI/netI 0.0895
_diffrn_reflns_limit_h_max 11
_diffrn_reflns_limit_h_min -14
_diffrn_reflns_limit_k_max 23
_diffrn_reflns_limit_k_min -22
_diffrn_reflns_limit_l_max 26
_diffrn_reflns_limit_l_min -23
_diffrn_reflns_number 24870
_diffrn_reflns_theta_full 25.00
_diffrn_reflns_theta_max 25.00
_diffrn_reflns_theta_min 1.86
_exptl_absorpt_coefficient_mu 0.650
_exptl_absorpt_correction_T_max 0.8441
_exptl_absorpt_correction_T_min 0.8046
_exptl_absorpt_correction_type multi-scan
_exptl_absorpt_process_details sadabs
_exptl_crystal_colour yellow
_exptl_crystal_density_diffrn 1.499
_exptl_crystal_density_method 'not measured'
_exptl_crystal_description block
_exptl_crystal_F_000 2464
_exptl_crystal_size_max 0.35
_exptl_crystal_size_mid 0.30
_exptl_crystal_size_min 0.27
_refine_diff_density_max 1.048
_refine_diff_density_min -1.652
_refine_diff_density_rms 0.200
_refine_ls_extinction_method none
_refine_ls_goodness_of_fit_ref 1.072
_refine_ls_hydrogen_treatment mixed
_refine_ls_matrix_type full
_refine_ls_number_parameters 694
_refine_ls_number_reflns 9054
_refine_ls_number_restraints 0
_refine_ls_restrained_S_all 1.072
_refine_ls_R_factor_all 0.1123
_refine_ls_R_factor_gt 0.0681
_refine_ls_shift/su_max 0.001
_refine_ls_shift/su_mean 0.000
_refine_ls_structure_factor_coef Fsqd
_refine_ls_weighting_details 'calc w=1/[\s^2^(Fo^2^)+(0.1014P)^2^+1.9851P] where P=(Fo^2^+2Fc^2^)/3'
_refine_ls_weighting_scheme calc
_refine_ls_wR_factor_gt 0.1694
_refine_ls_wR_factor_ref 0.1982
_reflns_number_gt 5854
_reflns_number_total 9054
_reflns_threshold_expression >2sigma(I)
_cod_data_source_file c6ra23938b2.cif
_cod_data_source_block CdHLBpy
_cod_original_cell_volume 5336.2(10)
_cod_original_sg_symbol_H-M P21/n
_cod_database_code 7227228

loop_
_symmetry_equiv_pos_as_xyz
'x, y, z'
'-x+1/2, y+1/2, -z+1/2'
'-x, -y, -z'
'x-1/2, -y-1/2, z-1/2'

loop_
_atom_site_label
_atom_site_type_symbol
_atom_site_fract_x
_atom_site_fract_y
_atom_site_fract_z
_atom_site_U_iso_or_equiv
_atom_site_adp_type
_atom_site_occupancy
_atom_site_symmetry_multiplicity
_atom_site_calc_flag
_atom_site_refinement_flags
Cd1 Cd 0.70709(4) 1.36348(2) 0.73625(2) 0.01842(18) Uani 1 1 d .
N1 N 0.5209(5) 1.3337(3) 1.0176(2) 0.0239(14) Uani 1 1 d .
N2 N 0.4111(5) 1.3418(3) 0.9951(2) 0.0285(15) Uani 1 1 d .
N3 N 0.6479(5) 1.3468(3) 0.8339(2) 0.0181(13) Uani 1 1 d .
N4 N 0.7209(5) 1.3080(3) 0.8699(2) 0.0218(14) Uani 1 1 d .
H4B H 0.7108 1.3011 0.9077 0.026 Uiso 1 1 calc R
N5 N 0.9724(5) 1.3397(3) 0.4778(2) 0.0189(13) Uani 1 1 d .
N6 N 1.0753(5) 1.3538(3) 0.5070(3) 0.0260(15) Uani 1 1 d .
N7 N 0.8067(5) 1.3387(3) 0.6511(2) 0.0212(14) Uani 1 1 d .
N8 N 0.7485(5) 1.2945(3) 0.6111(2) 0.0190(13) Uani 1 1 d .
N9 N 0.6031(5) 1.4342(3) 0.6671(3) 0.0228(14) Uani 1 1 d .
N10 N 0.7452(5) 1.4740(3) 0.7610(2) 0.0196(13) Uani 1 1 d .
Cl1 Cl 0.29426(18) 1.55187(11) 0.68988(9) 0.0452(6) Uani 1 1 d .
Cl2 Cl 1.13249(18) 1.53413(11) 0.82672(10) 0.0470(6) Uani 1 1 d .
C1 C 0.6515(7) 1.3108(4) 1.1051(3) 0.039(2) Uani 1 1 d .
H1A H 0.7098 1.3135 1.0802 0.047 Uiso 1 1 calc R
C2 C 0.6714(7) 1.2970(4) 1.1669(3) 0.038(2) Uani 1 1 d .
H2A H 0.7436 1.2911 1.1832 0.046 Uiso 1 1 calc R
C3 C 0.5875(7) 1.2921(4) 1.2041(3) 0.0315(19) Uani 1 1 d .
H3A H 0.6018 1.2827 1.2455 0.038 Uiso 1 1 calc R
C4 C 0.4808(7) 1.3013(4) 1.1796(3) 0.0303(19) Uani 1 1 d .
H4A H 0.4227 1.2974 1.2046 0.036 Uiso 1 1 calc R
C5 C 0.4590(6) 1.3162(3) 1.1181(3) 0.0259(17) Uani 1 1 d .
H5A H 0.3868 1.3233 1.1023 0.031 Uiso 1 1 calc R
C6 C 0.5441(6) 1.3205(3) 1.0807(3) 0.0221(17) Uani 1 1 d .
C7 C 0.5907(6) 1.3412(3) 0.9725(3) 0.0182(16) Uani 1 1 d .
C8 C 0.5247(6) 1.3556(3) 0.9184(3) 0.0207(16) Uani 1 1 d .
C9 C 0.4146(6) 1.3555(3) 0.9369(3) 0.0228(17) Uani 1 1 d .
C10 C 0.3077(6) 1.3653(4) 0.8993(3) 0.035(2) Uani 1 1 d .
H10A H 0.2477 1.3626 0.9252 0.053 Uiso 1 1 calc R
H10B H 0.2994 1.3311 0.8686 0.053 Uiso 1 1 calc R
H10C H 0.3074 1.4082 0.8800 0.053 Uiso 1 1 calc R
C11 C 0.5582(6) 1.3674(3) 0.8584(3) 0.0199(16) Uani 1 1 d .
C12 C 0.4885(6) 1.4124(3) 0.8165(3) 0.0212(16) Uani 1 1 d .
C13 C 0.4278(6) 1.3874(4) 0.7657(3) 0.0275(18) Uani 1 1 d .
H13A H 0.4287 1.3420 0.7572 0.033 Uiso 1 1 calc R
C14 C 0.3659(6) 1.4305(4) 0.7279(3) 0.032(2) Uani 1 1 d .
H14A H 0.3230 1.4139 0.6944 0.038 Uiso 1 1 calc R
C15 C 0.3676(6) 1.4974(4) 0.7396(3) 0.0266(18) Uani 1 1 d .
C16 C 0.4269(7) 1.5227(4) 0.7904(3) 0.034(2) Uani 1 1 d .
H16A H 0.4269 1.5682 0.7985 0.041 Uiso 1 1 calc R
C17 C 0.4861(6) 1.4793(4) 0.8291(3) 0.0308(19) Uani 1 1 d .
H17A H 0.5247 1.4956 0.8642 0.037 Uiso 1 1 calc R
C18 C 0.8072(6) 1.2815(3) 0.8450(3) 0.0187(16) Uani 1 1 d .
C19 C 0.8851(6) 1.2449(3) 0.8871(3) 0.0207(16) Uani 1 1 d .
C20 C 0.8710(6) 1.2205(3) 0.9435(3) 0.0249(17) Uani 1 1 d .
H20A H 0.8049 1.2225 0.9621 0.030 Uiso 1 1 calc R
C21 C 0.9692(6) 1.1915(3) 0.9708(3) 0.0266(18) Uani 1 1 d .
H21A H 0.9747 1.1721 1.0094 0.032 Uiso 1 1 calc R
C22 C 1.0534(7) 1.1951(4) 0.9346(3) 0.0294(18) Uani 1 1 d .
H22A H 1.1238 1.1789 0.9455 0.035 Uiso 1 1 calc R
C23 C 1.0579(6) 1.3238(3) 0.3830(3) 0.0245(17) Uani 1 1 d .
H23A H 1.1262 1.3318 0.4038 0.029 Uiso 1 1 calc R
C24 C 1.0517(7) 1.3094(4) 0.3214(3) 0.034(2) Uani 1 1 d .
H24A H 1.1159 1.3070 0.3010 0.040 Uiso 1 1 calc R
C25 C 0.9505(7) 1.2987(3) 0.2898(3) 0.0274(18) Uani 1 1 d .
H25A H 0.9462 1.2889 0.2483 0.033 Uiso 1 1 calc R
C26 C 0.8577(7) 1.3025(4) 0.3199(3) 0.038(2) Uani 1 1 d .
H26A H 0.7895 1.2960 0.2986 0.046 Uiso 1 1 calc R
C27 C 0.8628(7) 1.3160(4) 0.3821(3) 0.039(2) Uani 1 1 d .
H27A H 0.7983 1.3179 0.4023 0.047 Uiso 1 1 calc R
C28 C 0.9638(6) 1.3265(3) 0.4140(3) 0.0188(16) Uani 1 1 d .
C29 C 0.8916(6) 1.3390(3) 0.5178(3) 0.0191(16) Uani 1 1 d .
C30 C 0.9450(6) 1.3552(3) 0.5764(3) 0.0191(16) Uani 1 1 d .
C31 C 1.0582(6) 1.3638(3) 0.5644(3) 0.0229(16) Uani 1 1 d .
C32 C 1.1564(6) 1.3785(4) 0.6078(3) 0.034(2) Uani 1 1 d .
H32A H 1.2212 1.3813 0.5856 0.052 Uiso 1 1 calc R
H32B H 1.1654 1.3435 0.6376 0.052 Uiso 1 1 calc R
H32C H 1.1454 1.4202 0.6280 0.052 Uiso 1 1 calc R
C33 C 0.8978(6) 1.3637(3) 0.6331(3) 0.0183(15) Uani 1 1 d .
C34 C 0.9573(6) 1.4077(3) 0.6813(3) 0.0194(16) Uani 1 1 d .
C35 C 0.9985(6) 1.3791(4) 0.7365(3) 0.0258(17) Uani 1 1 d .
H35A H 0.9889 1.3337 0.7431 0.031 Uiso 1 1 calc R
C36 C 1.0524(6) 1.4171(4) 0.7809(3) 0.0256(18) Uani 1 1 d .
H36A H 1.0803 1.3979 0.8174 0.031 Uiso 1 1 calc R
C37 C 1.0647(6) 1.4840(4) 0.7706(3) 0.0295(19) Uani 1 1 d .
C38 C 1.0248(6) 1.5136(4) 0.7162(3) 0.0318(19) Uani 1 1 d .
H38A H 1.0339 1.5591 0.7100 0.038 Uiso 1 1 calc R
C39 C 0.9716(6) 1.4748(3) 0.6719(3) 0.0249(17) Uani 1 1 d .
H39A H 0.9450 1.4940 0.6351 0.030 Uiso 1 1 calc R
C40 C 0.6602(6) 1.2653(3) 0.6325(3) 0.0192(16) Uani 1 1 d .
C41 C 0.6030(6) 1.2170(3) 0.5907(3) 0.0170(15) Uani 1 1 d .
C42 C 0.6386(6) 1.1848(3) 0.5407(3) 0.0231(17) Uani 1 1 d .
H42A H 0.7085 1.1905 0.5270 0.028 Uiso 1 1 calc R
C43 C 0.5579(7) 1.1418(4) 0.5124(3) 0.0296(18) Uani 1 1 d .
H43A H 0.5679 1.1166 0.4777 0.036 Uiso 1 1 calc R
C44 C 0.4640(7) 1.1419(4) 0.5421(3) 0.035(2) Uani 1 1 d .
H44A H 0.4025 1.1161 0.5301 0.042 Uiso 1 1 calc R
C45 C 0.5303(6) 1.4135(4) 0.6220(3) 0.0288(19) Uani 1 1 d .
H45A H 0.5155 1.3680 0.6192 0.035 Uiso 1 1 calc R
C46 C 0.4765(7) 1.4547(4) 0.5799(3) 0.0284(18) Uani 1 1 d .
H46A H 0.4251 1.4382 0.5501 0.034 Uiso 1 1 calc R
C47 C 0.5015(7) 1.5214(4) 0.5836(3) 0.036(2) Uani 1 1 d .
H47A H 0.4678 1.5511 0.5555 0.043 Uiso 1 1 calc R
C48 C 0.5766(7) 1.5444(4) 0.6290(3) 0.0287(18) Uani 1 1 d .
H48A H 0.5949 1.5894 0.6315 0.034 Uiso 1 1 calc R
C49 C 0.7179(7) 1.5884(4) 0.7368(3) 0.0314(19) Uani 1 1 d .
H49A H 0.6875 1.6211 0.7107 0.038 Uiso 1 1 calc R
C50 C 0.7823(7) 1.6054(4) 0.7894(4) 0.036(2) Uani 1 1 d .
H50A H 0.7964 1.6500 0.7985 0.043 Uiso 1 1 calc R
C51 C 0.8251(7) 1.5565(4) 0.8278(4) 0.033(2) Uani 1 1 d .
H51A H 0.8669 1.5671 0.8638 0.039 Uiso 1 1 calc R
C52 C 0.8040(6) 1.4909(4) 0.8115(3) 0.0279(18) Uani 1 1 d .
H52A H 0.8326 1.4573 0.8373 0.033 Uiso 1 1 calc R
C53 C 0.7000(6) 1.5210(4) 0.7242(3) 0.0223(17) Uani 1 1 d .
C54 C 0.6243(6) 1.4993(3) 0.6711(3) 0.0198(16) Uani 1 1 d .
C55 C 0.7159(11) 1.5091(6) 0.9808(6) 0.090(4) Uani 1 1 d .
H55A H 0.7416 1.5530 0.9720 0.136 Uiso 1 1 calc R
H55B H 0.7217 1.5021 1.0242 0.136 Uiso 1 1 calc R
H55C H 0.6402 1.5046 0.9653 0.136 Uiso 1 1 calc R
O1 O 0.6966(4) 1.3376(2) 0.9820(2) 0.0258(12) Uani 1 1 d .
O2 O 0.8221(4) 1.2864(2) 0.78955(19) 0.0271(12) Uani 1 1 d .
O3 O 0.7907(4) 1.3275(2) 0.50258(19) 0.0241(12) Uani 1 1 d .
H3 H 0.7552 1.3303 0.5327 0.036 Uiso 1 1 calc R
O4 O 0.6261(4) 1.2744(2) 0.68435(19) 0.0213(11) Uani 1 1 d .
O5 O 0.7786(7) 1.4628(4) 0.9536(3) 0.084(2) Uani 1 1 d .
H5WB H 0.7639 1.4191 0.9579 0.101 Uiso 1 1 d R
C56 C 0.7786(8) 1.4989(4) 0.5138(4) 0.053(3) Uani 1 1 d .
H56A H 0.7936 1.4951 0.4717 0.079 Uiso 1 1 calc R
H56B H 0.7207 1.4686 0.5223 0.079 Uiso 1 1 calc R
H56C H 0.8440 1.4882 0.5393 0.079 Uiso 1 1 calc R
O6 O 0.7459(5) 1.5644(3) 0.5259(3) 0.0476(16) Uani 1 1 d .
H6WB H 0.7966 1.5832 0.5569 0.071 Uiso 1 1 d R
S1 S 1.01659(17) 1.23218(11) 0.86725(8) 0.0329(5) Uani 1 1 d .
S2 S 0.47021(16) 1.19404(10) 0.60336(8) 0.0301(5) Uani 1 1 d .

loop_
_atom_site_aniso_label
_atom_site_aniso_U_11
_atom_site_aniso_U_22
_atom_site_aniso_U_33
_atom_site_aniso_U_23
_atom_site_aniso_U_13
_atom_site_aniso_U_12
Cd1 0.0236(3) 0.0135(3) 0.0175(3) 0.0006(2) -0.0030(2) 0.0016(2)
N1 0.020(4) 0.031(4) 0.021(3) 0.004(3) -0.001(3) 0.001(3)
N2 0.021(4) 0.044(4) 0.020(3) 0.006(3) -0.001(3) 0.001(3)
N3 0.022(4) 0.016(3) 0.016(3) 0.006(2) -0.002(3) 0.006(3)
N4 0.027(4) 0.023(3) 0.015(3) 0.008(3) 0.000(3) 0.006(3)
N5 0.011(3) 0.028(3) 0.017(3) -0.002(3) -0.004(2) -0.002(3)
N6 0.017(3) 0.036(4) 0.025(3) 0.001(3) 0.000(3) -0.005(3)
N7 0.023(4) 0.022(3) 0.018(3) -0.001(3) -0.002(3) -0.001(3)
N8 0.018(3) 0.016(3) 0.022(3) -0.005(3) -0.004(3) -0.008(3)
N9 0.024(4) 0.015(3) 0.029(3) -0.003(3) 0.000(3) 0.002(3)
N10 0.020(3) 0.016(3) 0.022(3) 0.000(3) -0.002(3) 0.000(3)
Cl1 0.0328(13) 0.0510(14) 0.0506(13) 0.0278(11) -0.0060(10) 0.0131(11)
Cl2 0.0390(14) 0.0475(14) 0.0523(13) -0.0304(11) -0.0101(10) -0.0022(11)
C1 0.028(5) 0.068(6) 0.022(4) 0.012(4) 0.003(4) 0.007(4)
C2 0.032(5) 0.061(6) 0.021(4) 0.015(4) -0.005(4) 0.008(4)
C3 0.042(6) 0.029(4) 0.023(4) 0.003(4) 0.000(4) -0.006(4)
C4 0.038(5) 0.028(4) 0.026(4) -0.002(4) 0.011(4) -0.011(4)
C5 0.023(4) 0.023(4) 0.030(4) -0.004(3) -0.004(3) -0.007(3)
C6 0.026(5) 0.019(4) 0.021(4) 0.003(3) 0.000(3) -0.003(3)
C7 0.019(4) 0.018(4) 0.017(3) -0.003(3) -0.003(3) -0.001(3)
C8 0.023(4) 0.021(4) 0.018(3) 0.002(3) 0.000(3) 0.002(3)
C9 0.018(4) 0.025(4) 0.025(4) 0.003(3) -0.001(3) 0.005(3)
C10 0.021(4) 0.056(6) 0.030(4) 0.007(4) 0.001(3) 0.000(4)
C11 0.026(4) 0.012(4) 0.021(3) -0.001(3) -0.003(3) -0.002(3)
C12 0.020(4) 0.019(4) 0.024(4) 0.002(3) -0.001(3) 0.003(3)
C13 0.030(5) 0.019(4) 0.032(4) 0.003(4) -0.006(4) 0.004(4)
C14 0.025(5) 0.044(5) 0.026(4) 0.000(4) -0.011(3) -0.003(4)
C15 0.017(4) 0.031(5) 0.031(4) 0.016(4) -0.004(3) 0.009(3)
C16 0.038(5) 0.022(4) 0.043(5) 0.004(4) -0.003(4) 0.009(4)
C17 0.034(5) 0.025(4) 0.032(4) -0.001(4) -0.006(4) 0.000(4)
C18 0.019(4) 0.014(4) 0.023(4) -0.002(3) -0.001(3) 0.000(3)
C19 0.028(4) 0.016(4) 0.017(3) -0.002(3) -0.003(3) 0.004(3)
C20 0.027(5) 0.018(4) 0.029(4) 0.004(3) -0.003(3) 0.005(3)
C21 0.038(5) 0.016(4) 0.023(4) 0.001(3) -0.013(4) 0.007(4)
C22 0.023(5) 0.028(4) 0.035(4) -0.003(4) -0.010(4) 0.010(4)
C23 0.020(4) 0.027(4) 0.026(4) 0.003(3) -0.003(3) 0.003(3)
C24 0.036(5) 0.033(5) 0.033(4) 0.003(4) 0.011(4) 0.011(4)
C25 0.046(6) 0.018(4) 0.017(3) -0.004(3) -0.002(4) 0.000(4)
C26 0.029(5) 0.064(6) 0.021(4) -0.011(4) -0.006(3) -0.001(4)
C27 0.022(5) 0.069(6) 0.026(4) -0.014(4) 0.001(3) -0.010(4)
C28 0.026(4) 0.012(4) 0.017(3) -0.001(3) -0.004(3) 0.001(3)
C29 0.020(4) 0.016(4) 0.020(4) 0.005(3) -0.003(3) -0.001(3)
C30 0.017(4) 0.019(4) 0.021(3) 0.000(3) -0.007(3) -0.001(3)
C31 0.024(4) 0.022(4) 0.023(4) 0.000(3) 0.000(3) 0.000(3)
C32 0.021(4) 0.051(6) 0.030(4) 0.000(4) -0.006(3) -0.006(4)
C33 0.023(4) 0.013(3) 0.019(3) 0.002(3) -0.003(3) -0.001(3)
C34 0.011(4) 0.025(4) 0.022(4) -0.005(3) -0.005(3) -0.003(3)
C35 0.023(4) 0.023(4) 0.032(4) -0.003(3) 0.000(3) -0.002(3)
C36 0.021(4) 0.031(5) 0.024(4) -0.008(4) -0.007(3) 0.001(4)
C37 0.022(4) 0.030(5) 0.035(4) -0.021(4) -0.006(3) -0.008(4)
C38 0.030(5) 0.019(4) 0.047(5) -0.009(4) 0.008(4) -0.006(4)
C39 0.024(4) 0.019(4) 0.030(4) -0.002(3) -0.005(3) -0.004(3)
C40 0.020(4) 0.015(4) 0.022(4) 0.007(3) -0.002(3) 0.009(3)
C41 0.020(4) 0.009(3) 0.021(3) 0.002(3) -0.005(3) -0.002(3)
C42 0.021(4) 0.023(4) 0.024(4) -0.003(3) -0.003(3) -0.006(3)
C43 0.036(5) 0.026(4) 0.027(4) -0.006(4) -0.001(4) -0.003(4)
C44 0.032(5) 0.036(5) 0.036(4) -0.003(4) -0.008(4) -0.012(4)
C45 0.037(5) 0.018(4) 0.030(4) -0.009(3) -0.005(4) -0.002(4)
C46 0.039(5) 0.023(4) 0.022(4) 0.001(3) -0.007(3) 0.001(4)
C47 0.049(6) 0.021(4) 0.035(4) 0.014(4) -0.007(4) 0.001(4)
C48 0.036(5) 0.018(4) 0.031(4) 0.007(4) -0.004(4) -0.006(4)
C49 0.045(5) 0.016(4) 0.032(4) -0.001(3) -0.004(4) -0.001(4)
C50 0.048(6) 0.016(4) 0.043(5) -0.017(4) -0.005(4) -0.007(4)
C51 0.034(5) 0.025(4) 0.038(4) -0.017(4) -0.002(4) -0.006(4)
C52 0.024(5) 0.034(5) 0.025(4) -0.004(4) -0.004(3) -0.002(4)
C53 0.022(4) 0.023(4) 0.022(4) 0.004(3) 0.004(3) 0.001(3)
C54 0.019(4) 0.021(4) 0.020(3) 0.000(3) 0.000(3) -0.002(3)
C55 0.087(10) 0.067(8) 0.119(10) -0.059(8) 0.022(8) -0.006(7)
O1 0.020(3) 0.034(3) 0.023(2) 0.002(2) -0.002(2) 0.005(2)
O2 0.032(3) 0.032(3) 0.018(2) 0.006(2) 0.002(2) 0.009(2)
O3 0.019(3) 0.037(3) 0.015(2) -0.001(2) -0.002(2) -0.006(2)
O4 0.032(3) 0.015(3) 0.018(2) 0.004(2) 0.006(2) -0.001(2)
O5 0.102(7) 0.062(5) 0.089(5) 0.012(4) 0.009(5) -0.015(5)
C56 0.063(7) 0.029(5) 0.063(6) 0.012(5) -0.020(5) 0.002(5)
O6 0.040(4) 0.040(4) 0.062(4) -0.007(3) 0.003(3) -0.008(3)
S1 0.0232(11) 0.0435(13) 0.0318(10) 0.0089(10) 0.0001(9) 0.0108(10)
S2 0.0252(11) 0.0348(12) 0.0304(10) -0.0027(9) 0.0020(8) -0.0100(9)

loop_
_atom_type_symbol
_atom_type_description
_atom_type_scat_dispersion_real
_atom_type_scat_dispersion_imag
_atom_type_scat_source
C C 0.0033 0.0016 'International Tables Vol C Tables 4.2.6.8 and 6.1.1.4'
H H 0.0000 0.0000 'International Tables Vol C Tables 4.2.6.8 and 6.1.1.4'
N N 0.0061 0.0033 'International Tables Vol C Tables 4.2.6.8 and 6.1.1.4'
O O 0.0106 0.0060 'International Tables Vol C Tables 4.2.6.8 and 6.1.1.4'
S S 0.1246 0.1234 'International Tables Vol C Tables 4.2.6.8 and 6.1.1.4'
Cl Cl 0.1484 0.1585 'International Tables Vol C Tables 4.2.6.8 and 6.1.1.4'
Cd Cd -0.8075 1.2024 'International Tables Vol C Tables 4.2.6.8 and 6.1.1.4'

loop_
_geom_angle_atom_site_label_1
_geom_angle_atom_site_label_2
_geom_angle_atom_site_label_3
_geom_angle
O4 Cd1 N10 158.19(18)
O4 Cd1 O2 87.24(17)
N10 Cd1 O2 114.39(18)
O4 Cd1 N3 101.15(17)
N10 Cd1 N3 89.49(19)
O2 Cd1 N3 70.16(17)
O4 Cd1 N7 70.70(18)
N10 Cd1 N7 106.4(2)
O2 Cd1 N7 86.19(18)
N3 Cd1 N7 155.56(19)
O4 Cd1 N9 87.68(18)
N10 Cd1 N9 70.51(19)
O2 Cd1 N9 170.20(17)
N3 Cd1 N9 119.11(19)
N7 Cd1 N9 84.22(19)
C7 N1 N2 111.3(5)
C7 N1 C6 130.0(6)
N2 N1 C6 118.7(6)
C9 N2 N1 105.5(6)
C11 N3 N4 117.2(5)
C11 N3 Cd1 130.7(4)
N4 N3 Cd1 112.0(4)
C18 N4 N3 118.9(5)
C29 N5 N6 111.8(5)
C29 N5 C28 129.0(6)
N6 N5 C28 119.2(5)
C31 N6 N5 105.8(6)
C33 N7 N8 116.8(5)
C33 N7 Cd1 131.3(4)
N8 N7 Cd1 111.5(4)
C40 N8 N7 115.8(5)
C54 N9 C45 117.7(6)
C54 N9 Cd1 116.9(4)
C45 N9 Cd1 125.2(5)
C52 N10 C53 120.0(6)
C52 N10 Cd1 122.0(5)
C53 N10 Cd1 117.8(4)
C6 C1 C2 119.6(7)
C3 C2 C1 121.3(8)
C2 C3 C4 118.9(7)
C3 C4 C5 120.8(7)
C6 C5 C4 119.9(7)
C5 C6 C1 119.4(6)
C5 C6 N1 119.6(7)
C1 C6 N1 121.0(6)
O1 C7 N1 123.1(6)
O1 C7 C8 130.1(6)
N1 C7 C8 106.7(6)
C7 C8 C11 128.8(7)
C7 C8 C9 104.2(6)
C11 C8 C9 127.0(6)
N2 C9 C8 112.2(6)
N2 C9 C10 118.2(6)
C8 C9 C10 129.5(6)
N3 C11 C8 128.9(6)
N3 C11 C12 112.4(6)
C8 C11 C12 118.5(6)
C17 C12 C13 120.0(6)
C17 C12 C11 118.9(6)
C13 C12 C11 121.1(6)
C14 C13 C12 119.5(7)
C15 C14 C13 120.1(7)
C14 C15 C16 120.8(6)
C14 C15 Cl1 119.9(6)
C16 C15 Cl1 119.3(6)
C15 C16 C17 118.9(7)
C12 C17 C16 120.7(7)
O2 C18 N4 123.1(6)
O2 C18 C19 121.3(6)
N4 C18 C19 115.6(6)
C20 C19 C18 129.5(7)
C20 C19 S1 111.4(5)
C18 C19 S1 119.0(5)
C19 C20 C21 111.9(7)
C22 C21 C20 112.4(6)
C21 C22 S1 112.3(6)
C28 C23 C24 120.5(7)
C23 C24 C25 120.2(7)
C26 C25 C24 119.4(7)
C25 C26 C27 121.0(7)
C28 C27 C26 119.9(7)
C23 C28 C27 118.9(6)
C23 C28 N5 119.5(6)
C27 C28 N5 121.5(6)
O3 C29 N5 124.1(6)
O3 C29 C30 129.8(6)
N5 C29 C30 106.1(6)
C33 C30 C29 129.0(7)
C33 C30 C31 127.3(6)
C29 C30 C31 103.7(6)
N6 C31 C30 112.6(6)
N6 C31 C32 117.7(6)
C30 C31 C32 129.5(6)
N7 C33 C30 129.0(6)
N7 C33 C34 112.4(6)
C30 C33 C34 118.5(6)
C39 C34 C35 119.4(6)
C39 C34 C33 121.5(6)
C35 C34 C33 119.1(6)
C36 C35 C34 120.7(7)
C35 C36 C37 118.8(7)
C36 C37 C38 121.6(6)
C36 C37 Cl2 119.9(6)
C38 C37 Cl2 118.5(6)
C39 C38 C37 119.1(7)
C38 C39 C34 120.4(7)
O4 C40 N8 125.8(6)
O4 C40 C41 119.3(6)
N8 C40 C41 114.9(6)
C42 C41 C40 130.2(7)
C42 C41 S2 111.2(5)
C40 C41 S2 118.6(5)
C41 C42 C43 112.8(7)
C44 C43 C42 111.6(7)
C43 C44 S2 113.1(6)
N9 C45 C46 124.5(7)
C45 C46 C47 117.1(7)
C46 C47 C48 119.9(7)
C47 C48 C54 119.0(7)
C50 C49 C53 118.3(7)
C51 C50 C49 120.1(7)
C50 C51 C52 117.8(7)
N10 C52 C51 122.8(7)
N10 C53 C49 120.9(6)
N10 C53 C54 118.0(6)
C49 C53 C54 121.0(6)
N9 C54 C48 121.7(6)
N9 C54 C53 116.1(6)
C48 C54 C53 122.2(6)
C18 O2 Cd1 114.5(4)
C40 O4 Cd1 113.8(4)
C22 S1 C19 91.9(4)
C44 S2 C41 91.2(4)

loop_
_geom_bond_atom_site_label_1
_geom_bond_atom_site_label_2
_geom_bond_distance
Cd1 O4 2.299(5)
Cd1 N10 2.319(6)
Cd1 O2 2.337(5)
Cd1 N3 2.338(5)
Cd1 N7 2.357(6)
Cd1 N9 2.370(6)
N1 C7 1.362(9)
N1 N2 1.397(8)
N1 C6 1.419(8)
N2 C9 1.310(8)
N3 C11 1.319(9)
N3 N4 1.382(7)
N4 C18 1.330(9)
N5 C29 1.368(9)
N5 N6 1.390(8)
N5 C28 1.421(8)
N6 C31 1.309(8)
N7 C33 1.305(9)
N7 N8 1.400(7)
N8 C40 1.340(9)
N9 C54 1.333(9)
N9 C45 1.341(9)
N10 C52 1.317(8)
N10 C53 1.333(9)
Cl1 C15 1.740(7)
Cl2 C37 1.746(7)
C1 C6 1.386(10)
C1 C2 1.388(9)
C2 C3 1.359(11)
C3 C4 1.377(11)
C4 C5 1.389(9)
C5 C6 1.372(10)
C7 O1 1.289(8)
C7 C8 1.410(9)
C8 C11 1.429(9)
C8 C9 1.429(10)
C9 C10 1.498(10)
C11 C12 1.504(9)
C12 C17 1.370(10)
C12 C13 1.382(9)
C13 C14 1.380(10)
C14 C15 1.367(10)
C15 C16 1.378(10)
C16 C17 1.379(10)
C18 O2 1.249(7)
C18 C19 1.467(9)
C19 C20 1.356(9)
C19 S1 1.708(7)
C20 C21 1.418(10)
C21 C22 1.346(10)
C22 S1 1.685(7)
C23 C28 1.376(10)
C23 C24 1.381(9)
C24 C25 1.382(11)
C25 C26 1.352(11)
C26 C27 1.390(10)
C27 C28 1.382(10)
C29 O3 1.268(8)
C29 C30 1.432(9)
C30 C33 1.421(9)
C30 C31 1.432(10)
C31 C32 1.498(10)
C33 C34 1.518(9)
C34 C39 1.375(9)
C34 C35 1.399(9)
C35 C36 1.364(10)
C36 C37 1.371(10)
C37 C38 1.387(10)
C38 C39 1.369(10)
C40 O4 1.255(7)
C40 C41 1.472(9)
C41 C42 1.371(9)
C41 S2 1.722(7)
C42 C43 1.413(10)
C43 C44 1.359(11)
C44 S2 1.701(8)
C45 C46 1.368(10)
C46 C47 1.373(10)
C47 C48 1.378(10)
C48 C54 1.386(10)
C49 C50 1.386(10)
C49 C53 1.393(10)
C50 C51 1.369(11)
C51 C52 1.381(10)
C53 C54 1.493(9)
C55 O5 1.367(12)
C56 O6 1.403(10)
